data_7718269
loop_
_publ_author_name
'Skachko, Dmytro'
'Kundys, Bohdan'
'Levytskyi, Volodymyr'
'Zu&#xf1;iga-Puelles, Esteban'
'Leithe-Jasper, Andreas'
'Gumeniuk, Roman'

_publ_section_title
;
 Magnetism and electrical and thermal transport in the natural
 Fe<sub>1-<i>x</i></sub>Mn<sub><i>x</i></sub>WO<sub>4</sub> (<i>x</i> =
 0.2) mineral from Potos&#xed;, Bolivia.
;
_journal_issue 20
_journal_name_full 'Dalton transactions (Cambridge, England : 2003)'
_journal_page_first 8133
_journal_page_last 8141
_journal_paper_doi 10.1039/d5dt00332f
_journal_volume 54
_journal_year 2025
_chemical_formula_sum 'Fe0.8 Mn0.2 O4 W'
_chemical_formula_weight 303.51
_space_group_IT_number 13
_space_group_name_Hall '-P 2yc'
_space_group_name_H-M_alt 'P 1 2/c 1'
_symmetry_cell_setting monoclinic
_symmetry_space_group_name_H-M 'P 1 2/c 1'
_audit_creation_method 'WinCSD program'
_audit_update_record
;
2025-02-19 deposited with the CCDC.	2025-03-05 downloaded from the CCDC.
;
_cell_angle_alpha 90
_cell_angle_beta 90.15(1)
_cell_angle_gamma 90
_cell_formula_units_Z 2
_cell_length_a 4.74751(6)
_cell_length_b 5.71335(7)
_cell_length_c 4.96847(5)
_cell_measurement_reflns_used 6523
_cell_measurement_temperature 293(2)
_cell_measurement_theta_max 37.96
_cell_measurement_theta_min 3.57
_cell_volume 134.765(3)
_computing_cell_refinement
;
X-Area Recipe 1.37.0.0 (STOE, 2021)
;
_computing_data_collection
;
X-Area Pilatus3_SV 1.31.189.0 (STOE, 2022)
;
_computing_data_reduction
;
X-Area Integrate 2.5.11.0 (STOE, 2022)
X-Area X-Red 2.3.0.0 (STOE, 2021) 
;
_computing_publication_material 'WinCSD (Akselrud et al, 1993)'
_computing_structure_refinement WinCSD
_computing_structure_solution WinCSD
_diffrn_ambient_temperature 293(2)
_diffrn_detector Pilatus300K
_diffrn_detector_area_resol_mean 5.81
_diffrn_detector_type Pilatus300K
_diffrn_measurement_device 'Eulerian 4-circle diffractometer'
_diffrn_measurement_device_type 'STOE STADIVARI'
_diffrn_measurement_method 'rotation method, \w scans'
_diffrn_radiation_collimation '1.2 0.6 mm diameter'
_diffrn_radiation_monochromator 'Graded multilayer mirror'
_diffrn_radiation_polarisn_norm 270
_diffrn_radiation_type MoK\a
_diffrn_radiation_wavelength 0.71073
_diffrn_reflns_av_R_equivalents 0.0660
_diffrn_reflns_av_unetI/netI 0.0261
_diffrn_reflns_limit_h_max 8
_diffrn_reflns_limit_h_min -6
_diffrn_reflns_limit_k_max 9
_diffrn_reflns_limit_k_min -9
_diffrn_reflns_limit_l_max 8
_diffrn_reflns_limit_l_min -8
_diffrn_reflns_number 6316
_diffrn_reflns_theta_max 37.96
_diffrn_reflns_theta_min 3.57
_diffrn_source 'Primux 50 Mo'
_exptl_absorpt_coefficient_mu 50.27
_exptl_absorpt_correction_T_max 0.3762
_exptl_absorpt_correction_T_min 0.1874
_exptl_absorpt_correction_type multi-scan
_exptl_absorpt_process_details
;
STOE X-Red32, absorption correction by Gaussian integration, analogous to
P. Coppens, "The Evaluation of Absorption and Extinction in Single-Crystal
Structure Analysis", published in: F. R. Ahmed (Editor), "Crystallographic
Computing", Munksgaard, Copenhagen (1970), 255 - 270. Afterwards scaling of
reflection intensities was performed within STOE LANA. J. Koziskova, F. Hahn,
J. Richter, J. Kozisek, Acta Chimica Slovaca, vol. 9, no. 2, 2016, pp. 136-140.
;
_exptl_crystal_colour 'metallic dark grey'
_exptl_crystal_density_diffrn 7.48
_exptl_crystal_description 'irregular prism'
_exptl_crystal_F_000 263.6
_exptl_crystal_size_max 0.096
_exptl_crystal_size_mid 0.040
_exptl_crystal_size_min 0.020
_refine_diff_density_max 0.501
_refine_diff_density_min -0.412
_refine_ls_extinction_coef 0.038(1)
_refine_ls_extinction_method Sheldrick
_refine_ls_matrix_type fullcycle
_refine_ls_number_parameters 33
_refine_ls_number_reflns 739
_refine_ls_restrained_S_all 1.03
_refine_ls_restrained_S_obs 1.03
_refine_ls_R_factor_all 0.0140
_refine_ls_R_factor_gt 0.0140
_refine_ls_shift/su_max 0.000
_refine_ls_shift/su_mean 0.000
_refine_ls_structure_factor_coef F
_refine_ls_weighting_details 1/[\s(F~o~)^2^+6^.^F~o~^2^)]0^.^F~o~)]
_refine_ls_weighting_scheme sigma
_refine_ls_wR_factor_all 0.0152
_refine_ls_wR_factor_ref 0.0152
_reflns_number_gt 739
_reflns_number_total 739
_reflns_threshold_expression 'F~o~ > 21\s(F~o~)'
_cod_data_source_file d5dt00332f2.cif
_cod_data_source_block FeWO4
_cod_depositor_comments 'Adding full bibliography for 7718269.cif.'
_cod_original_cell_volume 134.76(2)
_cod_original_sg_symbol_H-M 'P 2/c'
_cod_original_formula_sum 'Fe0.8 Mn0.2 W1 O4'
_cod_database_code 7718269

loop_
_symmetry_equiv_pos_as_xyz
' x, y, z'
'-x, y, 1/2-z'
'-x, -y, -z'
' x, -y, 1/2+z'

loop_
_atom_site_aniso_label
_atom_site_aniso_B_11
_atom_site_aniso_B_22
_atom_site_aniso_B_33
_atom_site_aniso_B_12
_atom_site_aniso_B_13
_atom_site_aniso_B_23
Fe 0.69(2) 0.77(2) 0.65(2) 0 0.02(2) 0
W 0.594(7) 0.431(6) 0.427(6) 0 -0.015(4) 0
O1 0.80(8) 0.69(8) 0.62(7) -0.19(7) 0.04(6) 0.00(6)
O2 0.59(8) 0.86(8) 0.81(8) -0.15(6) -0.10(6) -0.08(7)

loop_
_atom_site_label
_atom_site_type_symbol
_atom_site_fract_x
_atom_site_fract_y
_atom_site_fract_z
_atom_site_thermal_displace_type
_atom_site_B_iso_or_equiv
_atom_site_symmetry_multiplicity
_atom_site_occupancy
Fe FE 0.5 0.3253(2) 0.75 Bani 0.70(1) 2 0.8
Fe MN 0.5 0.3253(2) 0.75 Bani 0.70(1) 2 0.1999
W W 0 0.18021(4) 0.25 Bani 0.484(4) 2 1.0
O1 O 0.2129(6) 0.1059(5) 0.9351(5) Bani 0.70(4) 4 1.0
O2 O 0.2536(6) 0.3757(5) 0.3933(6) Bani 0.75(5) 4 1.0

loop_
_atom_type_symbol
_atom_type_description
_atom_type_number_in_cell
_atom_type_scat_dispersion_real
_atom_type_scat_dispersion_imag
_atom_type_scat_source
FE Fe 1.60 .346 .844 International_Tables_Vol_IV_Table_2.3.1
MN Mn .40 .337 .728 International_Tables_Vol_IV_Table_2.3.1
W W 2.00 -.849 6.872 International_Tables_Vol_IV_Table_2.3.1
O O 8.00 .011 .006 International_Tables_Vol_IV_Table_2.3.1

loop_
_geom_bond_atom_site_label_1
_geom_bond_atom_site_label_2
_geom_bond_distance
_geom_bond_site_symmetry_2
_geom_bond_publ_flag
Fe O1 2.071(2) . yes
Fe O2 2.142(2) . yes
Fe O2 2.188(2) 3_666 yes
Fe Fe 3.1875(7) 3_666 yes
Fe W 3.5301(2) . yes
Fe W 3.5389(2) 1_556 yes
W O2 1.790(2) . yes
W O1 1.906(2) 1_554 yes
W O1 2.135(2) 3_556 yes
W W 3.2267(2) 3_555 yes
